data_7005774
loop_
_publ_author_name
'Brym, Markus'
'Forsyth, Craig M.'
'Jones, Cameron'
'Junk, Peter C.'
'Rose, Richard P.'
'Stasch, Andreas'
'Turner, David R.'

_publ_section_title
;
 Ligand effects in the syntheses and structures of novel heteroleptic
 and homoleptic bismuth(III) formamidinate complexes.
;
_journal_issue 30
_journal_name_full 'Dalton transactions (Cambridge, England : 2003)'
_journal_page_first 3282
_journal_page_last 3288
_journal_paper_doi 10.1039/b705202b
_journal_year 2007
_chemical_formula_moiety '2(C50 H38 Bi Br N4), C4 H10 O'
_chemical_formula_sum 'C104 H86 Bi2 Br2 N8 O'
_chemical_formula_weight 2041.59
_chemical_name_systematic
;
?
;
_space_group_IT_number 2
_symmetry_cell_setting triclinic
_symmetry_space_group_name_Hall '-P 1'
_symmetry_space_group_name_H-M 'P -1'
_atom_sites_solution_hydrogens geom
_atom_sites_solution_primary direct
_atom_sites_solution_secondary difmap
_audit_creation_method SHELXL-97
_cell_angle_alpha 84.116(1)
_cell_angle_beta 70.507(1)
_cell_angle_gamma 67.968(1)
_cell_formula_units_Z 2
_cell_length_a 13.8771(2)
_cell_length_b 18.1526(3)
_cell_length_c 19.5760(3)
_cell_measurement_temperature 123(2)
_cell_volume 4307.73(12)
_computing_cell_refinement 'HKL Scalepack (Otwinowski & Minor 1997)'
_computing_data_collection 'Collect (Bruker AXS BV, 1997-2004)'
_computing_data_reduction 'HKL Denzo and Scalepack (Otwinowski & Minor 1997)'
_computing_molecular_graphics 'X-Seed / POV-Ray'
_computing_publication_material 'Microsoft Office 2000'
_computing_structure_refinement 'SHELXL-97 (Sheldrick, 1997)'
_computing_structure_solution 'SHELXS-97 (Sheldrick, 1990)'
_diffrn_ambient_temperature 123(2)
_diffrn_measured_fraction_theta_full 0.993
_diffrn_measured_fraction_theta_max 0.993
_diffrn_measurement_device_type 'Enraf Nonius Kappa CCD'
_diffrn_measurement_method 'phi and omega scans'
_diffrn_radiation_monochromator graphite
_diffrn_radiation_source 'fine-focus sealed tube'
_diffrn_radiation_type MoK\a
_diffrn_radiation_wavelength 0.71073
_diffrn_reflns_av_R_equivalents 0.0447
_diffrn_reflns_av_sigmaI/netI 0.0732
_diffrn_reflns_limit_h_max 18
_diffrn_reflns_limit_h_min -16
_diffrn_reflns_limit_k_max 20
_diffrn_reflns_limit_k_min -23
_diffrn_reflns_limit_l_max 25
_diffrn_reflns_limit_l_min -25
_diffrn_reflns_number 39665
_diffrn_reflns_theta_full 27.50
_diffrn_reflns_theta_max 27.50
_diffrn_reflns_theta_min 2.64
_diffrn_standards_number 0
_exptl_absorpt_coefficient_mu 5.062
_exptl_absorpt_correction_T_max 0.6115
_exptl_absorpt_correction_T_min 0.4109
_exptl_absorpt_correction_type empirical
_exptl_absorpt_process_details 'performed as part of the DENZO-SMN package'
_exptl_crystal_colour yellow
_exptl_crystal_density_diffrn 1.574
_exptl_crystal_density_method 'not measured'
_exptl_crystal_description prismatic
_exptl_crystal_F_000 2020
_exptl_crystal_size_max 0.20
_exptl_crystal_size_mid 0.15
_exptl_crystal_size_min 0.10
_refine_diff_density_max 1.226
_refine_diff_density_min -2.319
_refine_diff_density_rms 0.151
_refine_ls_extinction_method none
_refine_ls_goodness_of_fit_ref 0.978
_refine_ls_hydrogen_treatment constr
_refine_ls_matrix_type full
_refine_ls_number_parameters 1056
_refine_ls_number_reflns 19643
_refine_ls_number_restraints 0
_refine_ls_restrained_S_all 0.978
_refine_ls_R_factor_all 0.0674
_refine_ls_R_factor_gt 0.0382
_refine_ls_shift/su_max 0.003
_refine_ls_shift/su_mean 0.000
_refine_ls_structure_factor_coef Fsqd
_refine_ls_weighting_details 'calc w=1/[\s^2^(Fo^2^)+(0.0393P)^2^+0.0000P] where P=(Fo^2^+2Fc^2^)/3'
_refine_ls_weighting_scheme calc
_refine_ls_wR_factor_gt 0.0757
_refine_ls_wR_factor_ref 0.0842
_reflns_number_gt 14530
_reflns_number_total 19643
_reflns_threshold_expression >2sigma(I)
_cod_data_source_file b705202b.txt
_cod_data_source_block 2e
_cod_original_sg_symbol_H-M P-1
_cod_database_code 7005774

loop_
_symmetry_equiv_pos_as_xyz
'x, y, z'
'-x, -y, -z'

loop_
_atom_site_label
_atom_site_type_symbol
_atom_site_fract_x
_atom_site_fract_y
_atom_site_fract_z
_atom_site_U_iso_or_equiv
_atom_site_adp_type
_atom_site_occupancy
_atom_site_symmetry_multiplicity
_atom_site_calc_flag
_atom_site_refinement_flags
_atom_site_disorder_assembly
_atom_site_disorder_group
Bi1 Bi 0.762151(14) 0.751779(10) 0.082412(8) 0.01600(5) Uani 1 1 d . . .
Bi2 Bi 0.990235(13) 0.767421(9) -0.491941(7) 0.01436(5) Uani 1 1 d . . .
Br1 Br 0.57412(4) 0.72392(3) 0.11968(2) 0.02366(11) Uani 1 1 d . . .
Br2 Br 0.89836(4) 0.78153(3) -0.59750(2) 0.02105(10) Uani 1 1 d . . .
O1 O 0.4033(5) 0.6393(3) -0.0465(3) 0.095(2) Uani 1 1 d . . .
N1 N 0.8306(3) 0.6566(2) -0.01090(17) 0.0182(8) Uani 1 1 d . . .
N2 N 0.9228(3) 0.7381(2) -0.02683(17) 0.0174(8) Uani 1 1 d . . .
N3 N 0.6845(3) 0.8545(2) 0.01817(16) 0.0147(8) Uani 1 1 d . . .
N4 N 0.6692(3) 0.9012(2) 0.12505(17) 0.0174(8) Uani 1 1 d . . .
N5 N 1.0771(3) 0.8479(2) -0.56075(17) 0.0177(8) Uani 1 1 d . . .
N6 N 1.1497(3) 0.7910(2) -0.47436(17) 0.0175(8) Uani 1 1 d . . .
N7 N 1.1235(3) 0.6598(2) -0.55162(16) 0.0162(8) Uani 1 1 d . . .
N8 N 1.0107(3) 0.6179(2) -0.45687(17) 0.0162(8) Uani 1 1 d . . .
C1 C 0.8145(4) 0.5898(3) -0.0282(2) 0.0214(10) Uani 1 1 d . . .
C1S C 0.4771(8) 0.6359(5) -0.0140(4) 0.084(3) Uani 1 1 d . . .
H1S1 H 0.4715 0.6905 -0.0060 0.101 Uiso 1 1 calc R . .
H1S2 H 0.5522 0.6070 -0.0465 0.101 Uiso 1 1 calc R . .
C2 C 0.8073(4) 0.5827(3) -0.0966(2) 0.0293(12) Uani 1 1 d . . .
H2 H 0.8133 0.6231 -0.1308 0.035 Uiso 1 1 calc R . .
C2S C 0.4596(9) 0.5971(7) 0.0535(5) 0.123(4) Uani 1 1 d . . .
H2S1 H 0.3925 0.6315 0.0891 0.185 Uiso 1 1 calc R . .
H2S2 H 0.5222 0.5863 0.0707 0.185 Uiso 1 1 calc R . .
H2S3 H 0.4519 0.5470 0.0473 0.185 Uiso 1 1 calc R . .
C3 C 0.7915(5) 0.5174(3) -0.1151(3) 0.0344(13) Uani 1 1 d . . .
H3 H 0.7879 0.5127 -0.1620 0.041 Uiso 1 1 calc R . .
C3S C 0.4157(13) 0.6783(8) -0.1097(6) 0.173(7) Uani 1 1 d . . .
H3S1 H 0.3913 0.7356 -0.0984 0.208 Uiso 1 1 calc R . .
H3S2 H 0.4949 0.6599 -0.1377 0.208 Uiso 1 1 calc R . .
C4 C 0.7810(5) 0.4598(3) -0.0654(3) 0.0356(13) Uani 1 1 d . . .
H4 H 0.7699 0.4151 -0.0778 0.043 Uiso 1 1 calc R . .
C4S C 0.3616(12) 0.6700(7) -0.1526(5) 0.153(6) Uani 1 1 d . . .
H4S1 H 0.4082 0.6237 -0.1854 0.230 Uiso 1 1 calc R . .
H4S2 H 0.3435 0.7179 -0.1811 0.230 Uiso 1 1 calc R . .
H4S3 H 0.2939 0.6624 -0.1225 0.230 Uiso 1 1 calc R . .
C5 C 0.7865(4) 0.4664(3) 0.0027(3) 0.0308(12) Uani 1 1 d . . .
H5 H 0.7784 0.4261 0.0367 0.037 Uiso 1 1 calc R . .
C6 C 0.8038(4) 0.5312(3) 0.0231(2) 0.0226(10) Uani 1 1 d . . .
C7 C 0.8101(4) 0.5356(3) 0.0966(2) 0.0218(10) Uani 1 1 d . . .
C8 C 0.8948(4) 0.5516(3) 0.1078(2) 0.0274(11) Uani 1 1 d . . .
H8 H 0.9516 0.5585 0.0673 0.033 Uiso 1 1 calc R . .
C9 C 0.8966(5) 0.5576(3) 0.1781(3) 0.0346(13) Uani 1 1 d . . .
H9 H 0.9546 0.5681 0.1853 0.041 Uiso 1 1 calc R . .
C10 C 0.8135(5) 0.5482(4) 0.2365(3) 0.0405(14) Uani 1 1 d . . .
H10 H 0.8128 0.5542 0.2843 0.049 Uiso 1 1 calc R . .
C11 C 0.7321(5) 0.5302(3) 0.2262(2) 0.0353(13) Uani 1 1 d . . .
H11 H 0.6767 0.5218 0.2669 0.042 Uiso 1 1 calc R . .
C12 C 0.7298(4) 0.5242(3) 0.1571(2) 0.0276(11) Uani 1 1 d . . .
H12 H 0.6724 0.5120 0.1508 0.033 Uiso 1 1 calc R . .
C13 C 0.9135(4) 0.6782(3) -0.0520(2) 0.0187(10) Uani 1 1 d . . .
H13 H 0.9626 0.6516 -0.0966 0.022 Uiso 1 1 calc R . .
C14 C 0.9922(4) 0.7775(3) -0.0661(2) 0.0159(9) Uani 1 1 d . . .
C15 C 1.0228(4) 0.7800(3) -0.1424(2) 0.0203(10) Uani 1 1 d . . .
H15 H 1.0028 0.7497 -0.1682 0.024 Uiso 1 1 calc R . .
C16 C 1.0818(4) 0.8266(3) -0.1795(2) 0.0214(10) Uani 1 1 d . . .
H16 H 1.1038 0.8271 -0.2309 0.026 Uiso 1 1 calc R . .
C17 C 1.1091(4) 0.8722(3) -0.1428(2) 0.0239(11) Uani 1 1 d . . .
H17 H 1.1468 0.9059 -0.1685 0.029 Uiso 1 1 calc R . .
C18 C 1.0816(4) 0.8689(3) -0.0685(2) 0.0197(10) Uani 1 1 d . . .
H18 H 1.1024 0.8996 -0.0436 0.024 Uiso 1 1 calc R . .
C19 C 1.0240(4) 0.8217(3) -0.0287(2) 0.0172(9) Uani 1 1 d . . .
C20 C 0.9938(4) 0.8205(3) 0.0520(2) 0.0185(10) Uani 1 1 d . . .
C21 C 1.0209(5) 0.7495(3) 0.0878(2) 0.0334(13) Uani 1 1 d . . .
H21 H 1.0548 0.7005 0.0611 0.040 Uiso 1 1 calc R . .
C22 C 0.9992(6) 0.7495(4) 0.1618(3) 0.0516(17) Uani 1 1 d . . .
H22 H 1.0192 0.7005 0.1855 0.062 Uiso 1 1 calc R . .
C23 C 0.9483(5) 0.8205(4) 0.2022(3) 0.0456(16) Uani 1 1 d . . .
H23 H 0.9337 0.8203 0.2532 0.055 Uiso 1 1 calc R . .
C24 C 0.9194(4) 0.8913(3) 0.1668(2) 0.0349(13) Uani 1 1 d . . .
H24 H 0.8842 0.9402 0.1936 0.042 Uiso 1 1 calc R . .
C25 C 0.9417(4) 0.8912(3) 0.0920(2) 0.0227(11) Uani 1 1 d . . .
H25 H 0.9209 0.9402 0.0682 0.027 Uiso 1 1 calc R . .
C26 C 0.6636(4) 0.8621(3) -0.0489(2) 0.0170(9) Uani 1 1 d . . .
C27 C 0.6385(4) 0.8030(3) -0.0703(2) 0.0201(10) Uani 1 1 d . . .
H27 H 0.6393 0.7579 -0.0409 0.024 Uiso 1 1 calc R . .
C28 C 0.6122(4) 0.8082(3) -0.1335(2) 0.0245(11) Uani 1 1 d . . .
H28 H 0.5965 0.7665 -0.1477 0.029 Uiso 1 1 calc R . .
C29 C 0.6090(4) 0.8748(3) -0.1758(2) 0.0237(11) Uani 1 1 d . . .
H29 H 0.5899 0.8793 -0.2187 0.028 Uiso 1 1 calc R . .
C30 C 0.6337(4) 0.9342(3) -0.1554(2) 0.0199(10) Uani 1 1 d . . .
H30 H 0.6297 0.9799 -0.1843 0.024 Uiso 1 1 calc R . .
C31 C 0.6645(3) 0.9293(3) -0.0931(2) 0.0155(9) Uani 1 1 d . . .
C32 C 0.6981(4) 0.9937(3) -0.0795(2) 0.0157(9) Uani 1 1 d . . .
C33 C 0.6300(4) 1.0736(3) -0.0766(2) 0.0259(11) Uani 1 1 d . . .
H33 H 0.5590 1.0868 -0.0805 0.031 Uiso 1 1 calc R . .
C34 C 0.6637(4) 1.1336(3) -0.0681(2) 0.0283(11) Uani 1 1 d . . .
H34 H 0.6158 1.1875 -0.0657 0.034 Uiso 1 1 calc R . .
C35 C 0.7669(4) 1.1154(3) -0.0631(2) 0.0267(11) Uani 1 1 d . . .
H35 H 0.7903 1.1568 -0.0577 0.032 Uiso 1 1 calc R . .
C36 C 0.8366(4) 1.0367(3) -0.0659(2) 0.0218(10) Uani 1 1 d . . .
H36 H 0.9080 1.0240 -0.0628 0.026 Uiso 1 1 calc R . .
C37 C 0.8017(4) 0.9769(3) -0.0732(2) 0.0175(10) Uani 1 1 d . . .
H37 H 0.8492 0.9230 -0.0740 0.021 Uiso 1 1 calc R . .
C38 C 0.6488(3) 0.9160(3) 0.0641(2) 0.0150(9) Uani 1 1 d . . .
H38 H 0.6099 0.9685 0.0525 0.018 Uiso 1 1 calc R . .
C39 C 0.6519(4) 0.9630(3) 0.1701(2) 0.0179(10) Uani 1 1 d . . .
C40 C 0.6670(4) 1.0331(3) 0.1412(2) 0.0208(10) Uani 1 1 d . . .
H40 H 0.6836 1.0404 0.0904 0.025 Uiso 1 1 calc R . .
C41 C 0.6585(4) 1.0916(3) 0.1849(2) 0.0282(12) Uani 1 1 d . . .
H41 H 0.6660 1.1398 0.1645 0.034 Uiso 1 1 calc R . .
C42 C 0.6389(4) 1.0799(3) 0.2587(3) 0.0306(13) Uani 1 1 d . . .
H42 H 0.6376 1.1184 0.2888 0.037 Uiso 1 1 calc R . .
C43 C 0.6214(4) 1.0121(3) 0.2880(2) 0.0270(12) Uani 1 1 d . . .
H43 H 0.6058 1.0052 0.3388 0.032 Uiso 1 1 calc R . .
C44 C 0.6259(4) 0.9530(3) 0.2453(2) 0.0181(10) Uani 1 1 d . . .
C45 C 0.6003(4) 0.8830(3) 0.2811(2) 0.0219(10) Uani 1 1 d . . .
C46 C 0.6475(5) 0.8433(3) 0.3344(2) 0.0367(13) Uani 1 1 d . . .
H46 H 0.7002 0.8581 0.3445 0.044 Uiso 1 1 calc R . .
C47 C 0.6166(5) 0.7826(4) 0.3717(3) 0.0489(16) Uani 1 1 d . . .
H47 H 0.6479 0.7564 0.4081 0.059 Uiso 1 1 calc R . .
C48 C 0.5419(5) 0.7594(3) 0.3574(3) 0.0428(15) Uani 1 1 d . . .
H48 H 0.5217 0.7176 0.3838 0.051 Uiso 1 1 calc R . .
C49 C 0.4957(4) 0.7972(3) 0.3043(2) 0.0311(12) Uani 1 1 d . . .
H49 H 0.4440 0.7813 0.2939 0.037 Uiso 1 1 calc R . .
C50 C 0.5258(4) 0.8584(3) 0.2666(2) 0.0232(11) Uani 1 1 d . . .
H50 H 0.4947 0.8839 0.2300 0.028 Uiso 1 1 calc R . .
C51 C 1.0632(4) 0.9019(3) -0.6179(2) 0.0224(11) Uani 1 1 d . . .
C52 C 1.1532(4) 0.8934(3) -0.6805(2) 0.0263(11) Uani 1 1 d . . .
H52 H 1.2223 0.8527 -0.6844 0.032 Uiso 1 1 calc R . .
C53 C 1.1406(5) 0.9453(3) -0.7371(2) 0.0345(14) Uani 1 1 d . . .
H53 H 1.2014 0.9402 -0.7797 0.041 Uiso 1 1 calc R . .
C54 C 1.0411(5) 1.0036(3) -0.7317(3) 0.0372(14) Uani 1 1 d . . .
H54 H 1.0332 1.0387 -0.7706 0.045 Uiso 1 1 calc R . .
C55 C 0.9520(5) 1.0119(3) -0.6702(2) 0.0311(12) Uani 1 1 d . . .
H55 H 0.8831 1.0522 -0.6677 0.037 Uiso 1 1 calc R . .
C56 C 0.9614(4) 0.9615(3) -0.6108(2) 0.0227(11) Uani 1 1 d . . .
C57 C 0.8628(4) 0.9737(3) -0.5454(2) 0.0255(11) Uani 1 1 d . . .
C58 C 0.7608(5) 0.9910(3) -0.5536(3) 0.0388(14) Uani 1 1 d . . .
H58 H 0.7553 0.9945 -0.6010 0.047 Uiso 1 1 calc R . .
C59 C 0.6672(5) 1.0032(4) -0.4943(3) 0.0495(16) Uani 1 1 d . . .
H59 H 0.5980 1.0166 -0.5010 0.059 Uiso 1 1 calc R . .
C60 C 0.6753(5) 0.9958(4) -0.4252(4) 0.0550(19) Uani 1 1 d . . .
H60 H 0.6118 1.0020 -0.3843 0.066 Uiso 1 1 calc R . .
C61 C 0.7746(5) 0.9795(3) -0.4156(3) 0.0449(16) Uani 1 1 d . . .
H61 H 0.7793 0.9758 -0.3680 0.054 Uiso 1 1 calc R . .
C62 C 0.8688(4) 0.9684(3) -0.4752(2) 0.0294(12) Uani 1 1 d . . .
H62 H 0.9372 0.9572 -0.4681 0.035 Uiso 1 1 calc R . .
C63 C 1.1501(4) 0.8393(3) -0.5290(2) 0.0167(10) Uani 1 1 d . . .
H63 H 1.2002 0.8664 -0.5445 0.020 Uiso 1 1 calc R . .
C64 C 1.2227(4) 0.7749(3) -0.4349(2) 0.0157(9) Uani 1 1 d . . .
C65 C 1.3218(4) 0.7892(3) -0.4616(2) 0.0222(10) Uani 1 1 d . . .
H65 H 1.3386 0.8144 -0.5067 0.027 Uiso 1 1 calc R . .
C66 C 1.3941(4) 0.7670(3) -0.4230(2) 0.0262(11) Uani 1 1 d . . .
H66 H 1.4603 0.7774 -0.4417 0.031 Uiso 1 1 calc R . .
C67 C 1.3726(4) 0.7301(3) -0.3575(2) 0.0268(11) Uani 1 1 d . . .
H67 H 1.4235 0.7146 -0.3314 0.032 Uiso 1 1 calc R . .
C68 C 1.2764(4) 0.7160(3) -0.3308(2) 0.0226(10) Uani 1 1 d . . .
H68 H 1.2621 0.6896 -0.2862 0.027 Uiso 1 1 calc R . .
C69 C 1.1987(4) 0.7392(3) -0.3669(2) 0.0162(9) Uani 1 1 d . . .
C70 C 1.0915(4) 0.7285(3) -0.33357(19) 0.0151(9) Uani 1 1 d . . .
C71 C 1.0873(4) 0.6551(3) -0.3065(2) 0.0198(10) Uani 1 1 d . . .
H71 H 1.1534 0.6106 -0.3121 0.024 Uiso 1 1 calc R . .
C72 C 0.9867(4) 0.6472(3) -0.2713(2) 0.0263(12) Uani 1 1 d . . .
H72 H 0.9845 0.5970 -0.2533 0.032 Uiso 1 1 calc R . .
C73 C 0.8906(4) 0.7111(3) -0.2623(2) 0.0265(12) Uani 1 1 d . . .
H73 H 0.8223 0.7051 -0.2379 0.032 Uiso 1 1 calc R . .
C74 C 0.8929(4) 0.7850(3) -0.2888(2) 0.0246(11) Uani 1 1 d . . .
H74 H 0.8266 0.8294 -0.2828 0.029 Uiso 1 1 calc R . .
C75 C 0.9928(4) 0.7927(3) -0.3239(2) 0.0203(10) Uani 1 1 d . . .
H75 H 0.9944 0.8430 -0.3420 0.024 Uiso 1 1 calc R . .
C76 C 1.2179(4) 0.6459(3) -0.6138(2) 0.0182(10) Uani 1 1 d . . .
C77 C 1.2078(4) 0.6935(3) -0.6741(2) 0.0249(11) Uani 1 1 d . . .
H77 H 1.1399 0.7349 -0.6719 0.030 Uiso 1 1 calc R . .
C78 C 1.2967(5) 0.6802(3) -0.7369(3) 0.0382(14) Uani 1 1 d . . .
H78 H 1.2896 0.7128 -0.7775 0.046 Uiso 1 1 calc R . .
C79 C 1.3957(5) 0.6199(4) -0.7411(3) 0.0441(15) Uani 1 1 d . . .
H79 H 1.4561 0.6106 -0.7846 0.053 Uiso 1 1 calc R . .
C80 C 1.4062(4) 0.5729(3) -0.6814(2) 0.0350(13) Uani 1 1 d . . .
H80 H 1.4742 0.5312 -0.6847 0.042 Uiso 1 1 calc R . .
C81 C 1.3190(4) 0.5857(3) -0.6168(2) 0.0228(11) Uani 1 1 d . . .
C82 C 1.3382(4) 0.5372(3) -0.5533(2) 0.0208(10) Uani 1 1 d . . .
C83 C 1.3648(4) 0.4555(3) -0.5541(2) 0.0270(11) Uani 1 1 d . . .
H83 H 1.3687 0.4299 -0.5954 0.032 Uiso 1 1 calc R . .
C84 C 1.3861(4) 0.4107(3) -0.4953(3) 0.0309(12) Uani 1 1 d . . .
H84 H 1.4027 0.3550 -0.4961 0.037 Uiso 1 1 calc R . .
C85 C 1.3831(4) 0.4472(3) -0.4353(2) 0.0300(12) Uani 1 1 d . . .
H85 H 1.3987 0.4164 -0.3954 0.036 Uiso 1 1 calc R . .
C86 C 1.3572(4) 0.5283(3) -0.4339(2) 0.0298(12) Uani 1 1 d . . .
H86 H 1.3554 0.5535 -0.3930 0.036 Uiso 1 1 calc R . .
C87 C 1.3339(4) 0.5733(3) -0.4924(2) 0.0260(11) Uani 1 1 d . . .
H87 H 1.3149 0.6292 -0.4907 0.031 Uiso 1 1 calc R . .
C88 C 1.0959(3) 0.5998(3) -0.5152(2) 0.0144(9) Uani 1 1 d . . .
H88 H 1.1371 0.5461 -0.5316 0.017 Uiso 1 1 calc R . .
C89 C 0.9837(4) 0.5572(3) -0.4137(2) 0.0173(10) Uani 1 1 d . . .
C90 C 1.0664(4) 0.4868(3) -0.4053(2) 0.0203(10) Uani 1 1 d . . .
H90 H 1.1410 0.4796 -0.4303 0.024 Uiso 1 1 calc R . .
C91 C 1.0417(4) 0.4276(3) -0.3616(2) 0.0261(11) Uani 1 1 d . . .
H91 H 1.0992 0.3799 -0.3576 0.031 Uiso 1 1 calc R . .
C92 C 0.9345(4) 0.4371(3) -0.3237(2) 0.0242(11) Uani 1 1 d . . .
H92 H 0.9176 0.3963 -0.2936 0.029 Uiso 1 1 calc R . .
C93 C 0.8519(4) 0.5067(3) -0.3301(2) 0.0234(11) Uani 1 1 d . . .
H93 H 0.7780 0.5131 -0.3038 0.028 Uiso 1 1 calc R . .
C94 C 0.8736(4) 0.5681(3) -0.3739(2) 0.0183(10) Uani 1 1 d . . .
C95 C 0.7816(4) 0.6431(3) -0.3756(2) 0.0198(10) Uani 1 1 d . . .
C96 C 0.6946(4) 0.6746(3) -0.3111(2) 0.0226(11) Uani 1 1 d . . .
H96 H 0.6938 0.6460 -0.2676 0.027 Uiso 1 1 calc R . .
C97 C 0.6104(4) 0.7467(3) -0.3101(2) 0.0271(12) Uani 1 1 d . . .
H97 H 0.5527 0.7673 -0.2661 0.033 Uiso 1 1 calc R . .
C98 C 0.6104(4) 0.7889(3) -0.3736(2) 0.0280(11) Uani 1 1 d . . .
H98 H 0.5539 0.8390 -0.3727 0.034 Uiso 1 1 calc R . .
C99 C 0.6921(4) 0.7581(3) -0.4373(2) 0.0246(11) Uani 1 1 d . . .
H99 H 0.6912 0.7866 -0.4808 0.030 Uiso 1 1 calc R . .
C100 C 0.7763(4) 0.6854(3) -0.4388(2) 0.0207(10) Uani 1 1 d . . .
H100 H 0.8312 0.6641 -0.4837 0.025 Uiso 1 1 calc R . .

loop_
_atom_site_aniso_label
_atom_site_aniso_U_11
_atom_site_aniso_U_22
_atom_site_aniso_U_33
_atom_site_aniso_U_23
_atom_site_aniso_U_13
_atom_site_aniso_U_12
Bi1 0.02031(10) 0.01312(9) 0.01366(8) 0.00204(6) -0.00593(7) -0.00508(8)
Bi2 0.01795(9) 0.01197(9) 0.01305(8) 0.00155(6) -0.00491(7) -0.00568(7)
Br1 0.0235(3) 0.0208(3) 0.0249(2) 0.00421(18) -0.00485(19) -0.0096(2)
Br2 0.0276(3) 0.0199(3) 0.0197(2) 0.00443(17) -0.01295(19) -0.0094(2)
O1 0.138(6) 0.090(5) 0.112(4) 0.045(4) -0.078(4) -0.079(4)
N1 0.022(2) 0.017(2) 0.0151(17) -0.0008(14) -0.0024(16) -0.0095(18)
N2 0.017(2) 0.015(2) 0.0196(18) 0.0010(15) -0.0055(15) -0.0053(17)
N3 0.023(2) 0.0101(19) 0.0155(17) 0.0058(14) -0.0116(15) -0.0071(17)
N4 0.023(2) 0.017(2) 0.0150(18) 0.0015(14) -0.0088(16) -0.0082(18)
N5 0.026(2) 0.014(2) 0.0177(18) 0.0062(14) -0.0085(16) -0.0120(18)
N6 0.023(2) 0.017(2) 0.0149(17) 0.0031(15) -0.0070(16) -0.0099(18)
N7 0.020(2) 0.016(2) 0.0102(17) 0.0006(14) -0.0029(15) -0.0060(17)
N8 0.019(2) 0.014(2) 0.0163(18) 0.0022(14) -0.0051(15) -0.0071(17)
C1 0.021(3) 0.021(3) 0.023(2) -0.0030(19) -0.004(2) -0.011(2)
C1S 0.117(8) 0.072(6) 0.100(6) 0.011(5) -0.055(6) -0.059(6)
C2 0.035(3) 0.030(3) 0.023(2) -0.005(2) -0.002(2) -0.016(3)
C2S 0.175(11) 0.172(11) 0.096(6) 0.023(7) -0.062(7) -0.133(10)
C3 0.041(3) 0.037(3) 0.030(3) -0.011(2) -0.008(2) -0.020(3)
C3S 0.33(2) 0.184(13) 0.156(10) 0.124(10) -0.186(12) -0.186(15)
C4 0.041(3) 0.024(3) 0.043(3) -0.009(2) -0.009(3) -0.014(3)
C4S 0.307(17) 0.153(11) 0.127(8) 0.100(8) -0.145(10) -0.180(13)
C5 0.039(3) 0.019(3) 0.035(3) 0.004(2) -0.011(2) -0.013(3)
C6 0.022(3) 0.014(3) 0.026(2) -0.0012(18) -0.002(2) -0.005(2)
C7 0.026(3) 0.011(2) 0.023(2) 0.0029(18) -0.005(2) -0.004(2)
C8 0.026(3) 0.017(3) 0.034(3) 0.008(2) -0.010(2) -0.003(2)
C9 0.039(3) 0.029(3) 0.044(3) 0.012(2) -0.028(3) -0.012(3)
C10 0.048(4) 0.047(4) 0.032(3) 0.015(3) -0.022(3) -0.018(3)
C11 0.039(3) 0.040(3) 0.024(3) 0.014(2) -0.010(2) -0.014(3)
C12 0.026(3) 0.027(3) 0.031(3) 0.009(2) -0.011(2) -0.011(2)
C13 0.020(3) 0.016(2) 0.016(2) 0.0006(17) -0.0037(18) -0.003(2)
C14 0.017(2) 0.012(2) 0.017(2) 0.0013(17) -0.0051(18) -0.0038(19)
C15 0.023(3) 0.019(3) 0.021(2) -0.0054(18) -0.0065(19) -0.008(2)
C16 0.023(3) 0.022(3) 0.016(2) 0.0011(18) -0.0036(19) -0.008(2)
C17 0.022(3) 0.020(3) 0.026(2) 0.0027(19) -0.002(2) -0.009(2)
C18 0.016(2) 0.020(3) 0.026(2) -0.0003(19) -0.0095(19) -0.007(2)
C19 0.013(2) 0.016(2) 0.019(2) 0.0005(17) -0.0073(18) 0.000(2)
C20 0.020(3) 0.024(3) 0.018(2) 0.0049(18) -0.0100(19) -0.012(2)
C21 0.053(4) 0.031(3) 0.028(3) 0.010(2) -0.024(3) -0.020(3)
C22 0.080(5) 0.047(4) 0.040(3) 0.025(3) -0.036(3) -0.029(4)
C23 0.058(4) 0.068(5) 0.017(3) 0.006(3) -0.013(3) -0.029(4)
C24 0.035(3) 0.045(4) 0.023(3) -0.007(2) -0.005(2) -0.016(3)
C25 0.021(3) 0.028(3) 0.023(2) 0.0012(19) -0.009(2) -0.010(2)
C26 0.014(2) 0.019(3) 0.014(2) 0.0003(17) -0.0030(17) -0.002(2)
C27 0.024(3) 0.020(3) 0.019(2) 0.0055(18) -0.0084(19) -0.011(2)
C28 0.031(3) 0.024(3) 0.022(2) -0.0034(19) -0.008(2) -0.014(2)
C29 0.022(3) 0.028(3) 0.021(2) 0.0010(19) -0.010(2) -0.007(2)
C30 0.014(2) 0.018(3) 0.024(2) 0.0044(18) -0.0094(19) 0.001(2)
C31 0.008(2) 0.019(2) 0.018(2) -0.0020(17) -0.0040(17) -0.0022(19)
C32 0.013(2) 0.017(2) 0.015(2) 0.0051(17) -0.0050(18) -0.005(2)
C33 0.024(3) 0.024(3) 0.032(3) 0.008(2) -0.016(2) -0.007(2)
C34 0.027(3) 0.019(3) 0.041(3) 0.006(2) -0.017(2) -0.006(2)
C35 0.034(3) 0.022(3) 0.032(3) 0.005(2) -0.015(2) -0.016(3)
C36 0.022(3) 0.026(3) 0.023(2) 0.0045(19) -0.013(2) -0.011(2)
C37 0.017(2) 0.017(2) 0.015(2) 0.0046(17) -0.0064(18) -0.003(2)
C38 0.012(2) 0.011(2) 0.021(2) 0.0040(17) -0.0038(18) -0.0054(19)
C39 0.011(2) 0.017(2) 0.023(2) 0.0002(18) -0.0049(18) -0.004(2)
C40 0.019(2) 0.017(3) 0.027(2) -0.0020(18) -0.0052(19) -0.007(2)
C41 0.022(3) 0.021(3) 0.037(3) -0.003(2) -0.003(2) -0.009(2)
C42 0.018(3) 0.029(3) 0.044(3) -0.021(2) -0.004(2) -0.008(2)
C43 0.019(3) 0.033(3) 0.028(2) -0.010(2) -0.003(2) -0.009(2)
C44 0.013(2) 0.019(3) 0.021(2) -0.0061(18) -0.0053(18) -0.004(2)
C45 0.020(3) 0.023(3) 0.015(2) -0.0040(18) -0.0016(19) -0.002(2)
C46 0.042(4) 0.045(4) 0.026(3) 0.002(2) -0.015(2) -0.015(3)
C47 0.067(5) 0.050(4) 0.029(3) 0.017(3) -0.024(3) -0.016(4)
C48 0.062(4) 0.027(3) 0.028(3) 0.011(2) -0.007(3) -0.014(3)
C49 0.038(3) 0.025(3) 0.025(3) -0.001(2) -0.001(2) -0.012(3)
C50 0.032(3) 0.018(3) 0.019(2) -0.0011(18) -0.009(2) -0.008(2)
C51 0.034(3) 0.018(3) 0.021(2) 0.0051(18) -0.010(2) -0.016(2)
C52 0.032(3) 0.026(3) 0.026(2) 0.006(2) -0.011(2) -0.016(2)
C53 0.059(4) 0.031(3) 0.019(2) 0.012(2) -0.014(2) -0.025(3)
C54 0.063(4) 0.027(3) 0.025(3) 0.013(2) -0.021(3) -0.017(3)
C55 0.047(4) 0.015(3) 0.034(3) 0.006(2) -0.023(3) -0.007(3)
C56 0.032(3) 0.017(3) 0.022(2) 0.0023(18) -0.012(2) -0.011(2)
C57 0.034(3) 0.011(2) 0.030(3) -0.0017(19) -0.010(2) -0.006(2)
C58 0.039(4) 0.024(3) 0.048(3) -0.007(2) -0.017(3) -0.001(3)
C59 0.032(4) 0.037(4) 0.070(4) -0.015(3) -0.013(3) -0.001(3)
C60 0.038(4) 0.032(4) 0.072(5) -0.022(3) 0.015(3) -0.011(3)
C61 0.063(5) 0.027(3) 0.035(3) -0.009(2) 0.003(3) -0.021(3)
C62 0.039(3) 0.019(3) 0.030(3) -0.004(2) -0.004(2) -0.015(3)
C63 0.019(2) 0.015(2) 0.018(2) -0.0012(17) -0.0032(18) -0.010(2)
C64 0.017(2) 0.012(2) 0.017(2) -0.0029(17) -0.0050(18) -0.004(2)
C65 0.019(3) 0.025(3) 0.024(2) -0.0013(19) -0.005(2) -0.010(2)
C66 0.017(3) 0.032(3) 0.029(3) -0.008(2) -0.004(2) -0.009(2)
C67 0.024(3) 0.030(3) 0.031(3) -0.008(2) -0.016(2) -0.007(2)
C68 0.022(3) 0.021(3) 0.021(2) -0.0009(19) -0.009(2) -0.002(2)
C69 0.018(2) 0.010(2) 0.019(2) -0.0029(17) -0.0073(18) -0.0004(19)
C70 0.018(2) 0.018(2) 0.0096(19) -0.0026(16) -0.0068(17) -0.005(2)
C71 0.026(3) 0.017(3) 0.017(2) -0.0032(17) -0.0064(19) -0.007(2)
C72 0.037(3) 0.029(3) 0.018(2) 0.0034(19) -0.006(2) -0.021(3)
C73 0.024(3) 0.046(3) 0.012(2) -0.002(2) -0.0032(19) -0.017(3)
C74 0.022(3) 0.030(3) 0.021(2) 0.004(2) -0.010(2) -0.007(2)
C75 0.027(3) 0.021(3) 0.013(2) -0.0005(17) -0.0051(19) -0.010(2)
C76 0.019(3) 0.020(3) 0.015(2) -0.0030(17) -0.0019(18) -0.010(2)
C77 0.030(3) 0.017(3) 0.022(2) 0.0015(19) -0.002(2) -0.009(2)
C78 0.043(4) 0.034(3) 0.027(3) 0.008(2) 0.001(2) -0.014(3)
C79 0.033(3) 0.044(4) 0.031(3) 0.005(3) 0.011(2) -0.008(3)
C80 0.022(3) 0.039(3) 0.033(3) 0.001(2) 0.004(2) -0.010(3)
C81 0.021(3) 0.021(3) 0.026(2) -0.0002(19) -0.004(2) -0.010(2)
C82 0.010(2) 0.022(3) 0.026(2) -0.0012(19) -0.0025(19) -0.004(2)
C83 0.026(3) 0.022(3) 0.032(3) -0.008(2) -0.009(2) -0.005(2)
C84 0.032(3) 0.018(3) 0.037(3) 0.001(2) -0.007(2) -0.006(2)
C85 0.027(3) 0.022(3) 0.027(3) 0.000(2) -0.006(2) 0.004(2)
C86 0.029(3) 0.026(3) 0.027(3) -0.008(2) -0.007(2) -0.001(2)
C87 0.025(3) 0.018(3) 0.030(3) -0.003(2) -0.003(2) -0.006(2)
C88 0.016(2) 0.013(2) 0.014(2) 0.0005(16) -0.0059(18) -0.0044(19)
C89 0.025(3) 0.017(2) 0.011(2) -0.0025(17) -0.0007(18) -0.012(2)
C90 0.022(3) 0.017(3) 0.019(2) -0.0007(18) -0.0037(19) -0.007(2)
C91 0.040(3) 0.016(3) 0.024(2) -0.0003(19) -0.014(2) -0.008(2)
C92 0.040(3) 0.022(3) 0.019(2) 0.0069(19) -0.011(2) -0.020(3)
C93 0.034(3) 0.028(3) 0.014(2) -0.0014(19) -0.005(2) -0.018(3)
C94 0.024(3) 0.023(3) 0.012(2) -0.0034(17) -0.0067(18) -0.012(2)
C95 0.024(3) 0.024(3) 0.019(2) -0.0033(18) -0.0061(19) -0.017(2)
C96 0.025(3) 0.037(3) 0.016(2) -0.0026(19) -0.0063(19) -0.021(3)
C97 0.015(3) 0.037(3) 0.029(3) -0.011(2) -0.007(2) -0.006(2)
C98 0.021(3) 0.028(3) 0.034(3) -0.007(2) -0.012(2) -0.003(2)
C99 0.022(3) 0.030(3) 0.024(2) 0.000(2) -0.010(2) -0.009(2)
C100 0.023(3) 0.024(3) 0.018(2) -0.0026(18) -0.0056(19) -0.012(2)

loop_
_atom_type_symbol
_atom_type_description
_atom_type_scat_dispersion_real
_atom_type_scat_dispersion_imag
_atom_type_scat_source
C C 0.0033 0.0016 'International Tables Vol C Tables 4.2.6.8 and 6.1.1.4'
H H 0.0000 0.0000 'International Tables Vol C Tables 4.2.6.8 and 6.1.1.4'
N N 0.0061 0.0033 'International Tables Vol C Tables 4.2.6.8 and 6.1.1.4'
Br Br -0.2901 2.4595 'International Tables Vol C Tables 4.2.6.8 and 6.1.1.4'
Bi Bi -4.1077 10.2566 'International Tables Vol C Tables 4.2.6.8 and 6.1.1.4'
O O 0.0106 0.0060 'International Tables Vol C Tables 4.2.6.8 and 6.1.1.4'

loop_
_geom_angle_atom_site_label_1
_geom_angle_atom_site_label_2
_geom_angle_atom_site_label_3
_geom_angle
_geom_angle_site_symmetry_1
_geom_angle_site_symmetry_3
_geom_angle_publ_flag
N3 Bi1 N1 94.90(12) . . ?
N3 Bi1 N2 80.33(12) . . ?
N1 Bi1 N2 55.15(11) . . ?
N3 Bi1 N4 54.40(11) . . ?
N1 Bi1 N4 148.83(11) . . ?
N2 Bi1 N4 108.21(11) . . ?
N3 Bi1 Br1 86.55(9) . . ?
N1 Bi1 Br1 86.72(9) . . ?
N2 Bi1 Br1 137.86(8) . . ?
N4 Bi1 Br1 95.61(8) . . ?
N3 Bi1 C13 87.36(12) . . ?
N1 Bi1 C13 27.81(11) . . ?
N2 Bi1 C13 27.34(11) . . ?
N4 Bi1 C13 131.09(11) . . ?
Br1 Bi1 C13 112.96(9) . . ?
N3 Bi1 C38 27.43(11) . . ?
N1 Bi1 C38 122.22(12) . . ?
N2 Bi1 C38 95.13(11) . . ?
N4 Bi1 C38 26.97(10) . . ?
Br1 Bi1 C38 90.84(8) . . ?
C13 Bi1 C38 110.52(12) . . ?
N7 Bi2 N5 91.43(12) . . ?
N7 Bi2 N6 82.24(12) . . ?
N5 Bi2 N6 54.53(12) . . ?
N7 Bi2 N8 54.42(11) . . ?
N5 Bi2 N8 145.04(12) . . ?
N6 Bi2 N8 107.47(11) . . ?
N7 Bi2 Br2 87.41(9) . . ?
N5 Bi2 Br2 85.98(9) . . ?
N6 Bi2 Br2 138.60(7) . . ?
N8 Bi2 Br2 98.32(7) . . ?
N7 Bi2 C63 86.75(12) . . ?
N5 Bi2 C63 27.01(12) . . ?
N6 Bi2 C63 27.53(11) . . ?
N8 Bi2 C63 129.40(12) . . ?
Br2 Bi2 C63 112.31(8) . . ?
N7 Bi2 C88 27.39(11) . . ?
N5 Bi2 C88 118.67(12) . . ?
N6 Bi2 C88 96.35(12) . . ?
N8 Bi2 C88 27.06(10) . . ?
Br2 Bi2 C88 92.19(8) . . ?
C63 Bi2 C88 109.74(12) . . ?
C3S O1 C1S 113.0(7) . . ?
C13 N1 C1 122.2(3) . . ?
C13 N1 Bi1 97.2(3) . . ?
C1 N1 Bi1 140.3(3) . . ?
C13 N2 C14 124.4(3) . . ?
C13 N2 Bi1 92.0(2) . . ?
C14 N2 Bi1 142.3(3) . . ?
C38 N3 C26 123.1(4) . . ?
C38 N3 Bi1 101.4(3) . . ?
C26 N3 Bi1 135.4(3) . . ?
C38 N4 C39 120.8(4) . . ?
C38 N4 Bi1 86.7(2) . . ?
C39 N4 Bi1 151.0(3) . . ?
C63 N5 C51 122.3(3) . . ?
C63 N5 Bi2 100.6(3) . . ?
C51 N5 Bi2 136.9(3) . . ?
C63 N6 C64 123.0(4) . . ?
C63 N6 Bi2 89.1(3) . . ?
C64 N6 Bi2 147.9(3) . . ?
C88 N7 C76 122.0(4) . . ?
C88 N7 Bi2 103.3(3) . . ?
C76 N7 Bi2 134.7(3) . . ?
C88 N8 C89 119.9(4) . . ?
C88 N8 Bi2 84.4(2) . . ?
C89 N8 Bi2 155.6(3) . . ?
C2 C1 C6 120.1(4) . . ?
C2 C1 N1 119.7(4) . . ?
C6 C1 N1 120.2(4) . . ?
O1 C1S C2S 111.7(7) . . ?
C3 C2 C1 120.8(5) . . ?
C4 C3 C2 119.6(5) . . ?
C4S C3S O1 116.5(9) . . ?
C3 C4 C5 120.4(5) . . ?
C4 C5 C6 121.7(4) . . ?
C1 C6 C5 117.5(4) . . ?
C1 C6 C7 122.6(4) . . ?
C5 C6 C7 119.9(4) . . ?
C12 C7 C8 118.0(4) . . ?
C12 C7 C6 120.0(4) . . ?
C8 C7 C6 122.1(4) . . ?
C7 C8 C9 120.6(4) . . ?
C10 C9 C8 119.4(5) . . ?
C11 C10 C9 120.4(5) . . ?
C10 C11 C12 120.4(4) . . ?
C11 C12 C7 121.1(5) . . ?
N2 C13 N1 115.6(4) . . ?
N2 C13 Bi1 60.6(2) . . ?
N1 C13 Bi1 55.0(2) . . ?
N2 C14 C19 119.2(3) . . ?
N2 C14 C15 121.2(4) . . ?
C19 C14 C15 119.3(4) . . ?
C16 C15 C14 120.0(4) . . ?
C17 C16 C15 120.7(4) . . ?
C16 C17 C18 119.7(4) . . ?
C17 C18 C19 121.8(4) . . ?
C18 C19 C14 118.5(4) . . ?
C18 C19 C20 120.4(4) . . ?
C14 C19 C20 121.1(4) . . ?
C21 C20 C25 118.9(4) . . ?
C21 C20 C19 121.1(4) . . ?
C25 C20 C19 120.0(4) . . ?
C22 C21 C20 120.4(5) . . ?
C21 C22 C23 120.9(5) . . ?
C24 C23 C22 118.8(5) . . ?
C23 C24 C25 120.3(5) . . ?
C20 C25 C24 120.6(5) . . ?
C27 C26 N3 118.3(4) . . ?
C27 C26 C31 119.6(4) . . ?
N3 C26 C31 122.1(4) . . ?
C26 C27 C28 121.6(4) . . ?
C27 C28 C29 119.3(4) . . ?
C30 C29 C28 119.9(4) . . ?
C29 C30 C31 122.0(4) . . ?
C30 C31 C26 117.5(4) . . ?
C30 C31 C32 117.4(4) . . ?
C26 C31 C32 125.1(4) . . ?
C33 C32 C37 117.4(4) . . ?
C33 C32 C31 121.3(4) . . ?
C37 C32 C31 121.1(4) . . ?
C34 C33 C32 121.3(5) . . ?
C35 C34 C33 120.1(5) . . ?
C34 C35 C36 120.0(4) . . ?
C37 C36 C35 119.6(5) . . ?
C36 C37 C32 121.5(4) . . ?
N4 C38 N3 117.5(4) . . ?
N4 C38 Bi1 66.3(2) . . ?
N3 C38 Bi1 51.2(2) . . ?
N4 C39 C40 121.1(4) . . ?
N4 C39 C44 119.8(4) . . ?
C40 C39 C44 119.0(4) . . ?
C41 C40 C39 121.4(4) . . ?
C40 C41 C42 119.7(4) . . ?
C43 C42 C41 119.4(4) . . ?
C42 C43 C44 122.0(4) . . ?
C43 C44 C39 118.4(4) . . ?
C43 C44 C45 119.2(4) . . ?
C39 C44 C45 122.4(4) . . ?
C50 C45 C46 118.5(4) . . ?
C50 C45 C44 121.7(4) . . ?
C46 C45 C44 119.7(4) . . ?
C47 C46 C45 119.5(5) . . ?
C48 C47 C46 121.4(5) . . ?
C47 C48 C49 119.8(5) . . ?
C50 C49 C48 119.3(5) . . ?
C45 C50 C49 121.4(5) . . ?
C56 C51 C52 121.4(4) . . ?
C56 C51 N5 119.9(4) . . ?
C52 C51 N5 118.7(5) . . ?
C53 C52 C51 119.4(5) . . ?
C54 C53 C52 120.2(5) . . ?
C53 C54 C55 120.6(5) . . ?
C54 C55 C56 121.1(5) . . ?
C51 C56 C55 117.2(4) . . ?
C51 C56 C57 123.9(4) . . ?
C55 C56 C57 118.8(5) . . ?
C58 C57 C62 118.1(5) . . ?
C58 C57 C56 119.8(4) . . ?
C62 C57 C56 122.1(5) . . ?
C59 C58 C57 121.5(5) . . ?
C60 C59 C58 119.5(6) . . ?
C61 C60 C59 120.1(5) . . ?
C60 C61 C62 120.5(6) . . ?
C61 C62 C57 120.2(5) . . ?
N6 C63 N5 115.8(4) . . ?
N6 C63 Bi2 63.4(2) . . ?
N5 C63 Bi2 52.4(2) . . ?
N6 C64 C69 118.5(4) . . ?
N6 C64 C65 123.0(4) . . ?
C69 C64 C65 118.4(4) . . ?
C66 C65 C64 120.6(4) . . ?
C65 C66 C67 121.2(4) . . ?
C68 C67 C66 118.8(4) . . ?
C67 C68 C69 122.3(4) . . ?
C68 C69 C64 118.6(4) . . ?
C68 C69 C70 120.7(4) . . ?
C64 C69 C70 120.7(4) . . ?
C75 C70 C71 118.3(4) . . ?
C75 C70 C69 120.9(4) . . ?
C71 C70 C69 120.7(4) . . ?
C72 C71 C70 120.2(5) . . ?
C73 C72 C71 120.6(4) . . ?
C72 C73 C74 120.1(4) . . ?
C75 C74 C73 119.2(5) . . ?
C74 C75 C70 121.6(4) . . ?
C77 C76 C81 119.9(4) . . ?
C77 C76 N7 118.1(4) . . ?
C81 C76 N7 122.0(4) . . ?
C78 C77 C76 120.1(5) . . ?
C79 C78 C77 120.6(5) . . ?
C78 C79 C80 119.6(5) . . ?
C79 C80 C81 121.4(5) . . ?
C80 C81 C76 118.5(4) . . ?
C80 C81 C82 118.6(5) . . ?
C76 C81 C82 122.9(4) . . ?
C83 C82 C87 118.5(4) . . ?
C83 C82 C81 121.6(4) . . ?
C87 C82 C81 119.8(4) . . ?
C82 C83 C84 120.9(4) . . ?
C85 C84 C83 120.1(5) . . ?
C86 C85 C84 119.7(5) . . ?
C85 C86 C87 120.1(4) . . ?
C86 C87 C82 120.7(5) . . ?
N8 C88 N7 117.7(4) . . ?
N8 C88 Bi2 68.5(2) . . ?
N7 C88 Bi2 49.3(2) . . ?
C90 C89 N8 120.5(4) . . ?
C90 C89 C94 118.6(4) . . ?
N8 C89 C94 120.9(4) . . ?
C91 C90 C89 121.3(4) . . ?
C90 C91 C92 120.5(5) . . ?
C91 C92 C93 119.1(4) . . ?
C92 C93 C94 122.1(4) . . ?
C93 C94 C89 118.4(5) . . ?
C93 C94 C95 119.5(4) . . ?
C89 C94 C95 122.1(4) . . ?
C100 C95 C96 117.3(5) . . ?
C100 C95 C94 123.0(4) . . ?
C96 C95 C94 119.7(4) . . ?
C97 C96 C95 121.1(4) . . ?
C96 C97 C98 119.9(4) . . ?
C99 C98 C97 120.0(5) . . ?
C98 C99 C100 120.4(4) . . ?
C99 C100 C95 121.2(4) . . ?

loop_
_geom_bond_atom_site_label_1
_geom_bond_atom_site_label_2
_geom_bond_distance
_geom_bond_site_symmetry_2
_geom_bond_publ_flag
Bi1 N3 2.266(3) . ?
Bi1 N1 2.341(3) . ?
Bi1 N2 2.473(3) . ?
Bi1 N4 2.614(4) . ?
Bi1 Br1 2.6908(5) . ?
Bi1 C13 2.836(4) . ?
Bi1 C38 2.851(4) . ?
Bi2 N7 2.218(4) . ?
Bi2 N5 2.288(3) . ?
Bi2 N6 2.539(4) . ?
Bi2 N8 2.663(3) . ?
Bi2 Br2 2.7140(5) . ?
Bi2 C63 2.839(4) . ?
Bi2 C88 2.848(4) . ?
O1 C3S 1.353(9) . ?
O1 C1S 1.355(9) . ?
N1 C13 1.334(5) . ?
N1 C1 1.405(5) . ?
N2 C13 1.304(5) . ?
N2 C14 1.393(5) . ?
N3 C38 1.340(5) . ?
N3 C26 1.419(5) . ?
N4 C38 1.295(5) . ?
N4 C39 1.399(5) . ?
N5 C63 1.312(5) . ?
N5 C51 1.424(5) . ?
N6 C63 1.312(5) . ?
N6 C64 1.401(5) . ?
N7 C88 1.346(5) . ?
N7 C76 1.418(5) . ?
N8 C88 1.302(5) . ?
N8 C89 1.405(5) . ?
C1 C2 1.397(6) . ?
C1 C6 1.401(6) . ?
C1S C2S 1.424(10) . ?
C2 C3 1.386(6) . ?
C3 C4 1.368(7) . ?
C3S C4S 1.350(11) . ?
C4 C5 1.380(7) . ?
C5 C6 1.405(6) . ?
C6 C7 1.482(6) . ?
C7 C12 1.389(6) . ?
C7 C8 1.397(6) . ?
C8 C9 1.401(6) . ?
C9 C10 1.377(7) . ?
C10 C11 1.365(7) . ?
C11 C12 1.380(6) . ?
C14 C19 1.406(6) . ?
C14 C15 1.409(5) . ?
C15 C16 1.383(6) . ?
C16 C17 1.372(6) . ?
C17 C18 1.375(6) . ?
C18 C19 1.393(6) . ?
C19 C20 1.493(6) . ?
C20 C21 1.386(7) . ?
C20 C25 1.384(6) . ?
C21 C22 1.377(7) . ?
C22 C23 1.392(8) . ?
C23 C24 1.381(8) . ?
C24 C25 1.391(6) . ?
C26 C27 1.385(6) . ?
C26 C31 1.422(6) . ?
C27 C28 1.388(6) . ?
C28 C29 1.389(6) . ?
C29 C30 1.377(6) . ?
C30 C31 1.405(6) . ?
C31 C32 1.487(6) . ?
C32 C33 1.397(6) . ?
C32 C37 1.399(6) . ?
C33 C34 1.380(6) . ?
C34 C35 1.378(7) . ?
C35 C36 1.387(7) . ?
C36 C37 1.381(6) . ?
C39 C40 1.398(6) . ?
C39 C44 1.404(6) . ?
C40 C41 1.378(6) . ?
C41 C42 1.388(7) . ?
C42 C43 1.375(7) . ?
C43 C44 1.396(6) . ?
C44 C45 1.491(6) . ?
C45 C50 1.384(6) . ?
C45 C46 1.408(7) . ?
C46 C47 1.383(7) . ?
C47 C48 1.370(8) . ?
C48 C49 1.390(7) . ?
C49 C50 1.389(6) . ?
C51 C56 1.392(7) . ?
C51 C52 1.399(6) . ?
C52 C53 1.392(6) . ?
C53 C54 1.366(8) . ?
C54 C55 1.380(7) . ?
C55 C56 1.414(6) . ?
C56 C57 1.491(6) . ?
C57 C58 1.390(7) . ?
C57 C62 1.396(6) . ?
C58 C59 1.384(8) . ?
C59 C60 1.383(8) . ?
C60 C61 1.370(9) . ?
C61 C62 1.394(7) . ?
C64 C69 1.412(6) . ?
C64 C65 1.412(6) . ?
C65 C66 1.371(6) . ?
C66 C67 1.379(6) . ?
C67 C68 1.372(6) . ?
C68 C69 1.394(6) . ?
C69 C70 1.490(6) . ?
C70 C75 1.394(6) . ?
C70 C71 1.397(6) . ?
C71 C72 1.391(6) . ?
C72 C73 1.371(7) . ?
C73 C74 1.396(7) . ?
C74 C75 1.380(6) . ?
C76 C77 1.403(6) . ?
C76 C81 1.405(7) . ?
C77 C78 1.385(6) . ?
C78 C79 1.380(8) . ?
C79 C80 1.390(7) . ?
C80 C81 1.395(6) . ?
C81 C82 1.487(6) . ?
C82 C83 1.386(6) . ?
C82 C87 1.393(6) . ?
C83 C84 1.389(7) . ?
C84 C85 1.387(7) . ?
C85 C86 1.380(7) . ?
C86 C87 1.392(7) . ?
C89 C90 1.400(6) . ?
C89 C94 1.411(6) . ?
C90 C91 1.376(6) . ?
C91 C92 1.375(7) . ?
C92 C93 1.379(7) . ?
C93 C94 1.397(6) . ?
C94 C95 1.483(7) . ?
C95 C100 1.397(6) . ?
C95 C96 1.412(6) . ?
C96 C97 1.386(7) . ?
C97 C98 1.392(7) . ?
C98 C99 1.371(6) . ?
C99 C100 1.392(7) . ?
